data_4022506
loop_
_publ_author_name
'Chad A. Snyder'
'John P. Selegue'
'Eniolami Dosunmu'
'Nathan C. Tice'
'Sean Parkin'

_publ_section_title
;
 C,O-Dialkylation of Meldrum's Acid: Synthesis and Reactivity of
 1,3,7,7-Tetramethyl-4H,10H-6,8,9-trioxa-2-thiabenz[f]azulen-5-one
;
_journal_name_full 'Journal of Organic Chemistry'
_journal_page_first 7455
_journal_page_last 7459
_journal_paper_doi 10.1021/jo034708i
_journal_volume 68
_journal_year 2003
_chemical_formula_moiety 'C10 H12 O2 S'
_chemical_formula_sum 'C10 H12 O2 S'
_chemical_formula_weight 196.26
_chemical_melting_point 375.6(5)
_chemical_name_systematic
; 
1,3-dimethyl-7,8-dihydro-4H-thieno[3,4-c]oxepin-6-one
;
_space_group_IT_number 14
_symmetry_cell_setting monoclinic
_symmetry_space_group_name_Hall '-P 2yn'
_symmetry_space_group_name_H-M 'P 1 21/n 1'
_atom_sites_solution_hydrogens geom
_atom_sites_solution_primary direct
_atom_sites_solution_secondary difmap
_audit_creation_method SHELXL-97
_cell_angle_alpha 90.00
_cell_angle_beta 99.72(3)
_cell_angle_gamma 90.00
_cell_formula_units_Z 4
_cell_length_a 6.0917(12)
_cell_length_b 15.484(3)
_cell_length_c 9.968(2)
_cell_measurement_reflns_used 11725
_cell_measurement_temperature 90.0(2)
_cell_measurement_theta_max 27.48
_cell_measurement_theta_min 1.00
_cell_volume 926.7(3)
_computing_cell_refinement 'SCALEPACK (Otwinowski & Minor, 1997)'
_computing_data_collection 'COLLECT (Nonius, 1998)'
_computing_data_reduction 'DENZO-SMN (Otwinowski & Minor, 1997)'
_computing_molecular_graphics 'XP in Siemens SHELXTL (Sheldrick, 1994)'
_computing_publication_material
;
SHELX97-2 (Sheldrick, 1997) and local procedures
;
_computing_structure_refinement 'SHELXL-97 (Sheldrick, 1997)'
_computing_structure_solution 'SHELXS-97 (Sheldrick, 1990)'
_diffrn_ambient_temperature 90.0(2)
_diffrn_detector_area_resol_mean 18
_diffrn_measured_fraction_theta_full 1.000
_diffrn_measured_fraction_theta_max 1.000
_diffrn_measurement_device_type 'Nonius KappaCCD diffractometer'
_diffrn_measurement_method '\w scans at fixed \c = 55\%'
_diffrn_radiation_monochromator graphite
_diffrn_radiation_source 'fine-focus sealed tube'
_diffrn_radiation_type MoK\a
_diffrn_radiation_wavelength 0.71073
_diffrn_reflns_av_R_equivalents 0.0498
_diffrn_reflns_av_sigmaI/netI 0.0640
_diffrn_reflns_limit_h_max 7
_diffrn_reflns_limit_h_min -7
_diffrn_reflns_limit_k_max 12
_diffrn_reflns_limit_k_min -18
_diffrn_reflns_limit_l_max 11
_diffrn_reflns_limit_l_min -11
_diffrn_reflns_number 4524
_diffrn_reflns_theta_full 25.00
_diffrn_reflns_theta_max 25.00
_diffrn_reflns_theta_min 2.46
_diffrn_standards_decay_% <1
_exptl_absorpt_coefficient_mu 0.311
_exptl_absorpt_correction_T_max 0.9549
_exptl_absorpt_correction_T_min 0.8991
_exptl_absorpt_correction_type multi-scan
_exptl_absorpt_process_details 'Scalepack (Otwinowski & Minor, 1997)'
_exptl_crystal_colour colourless
_exptl_crystal_density_diffrn 1.407
_exptl_crystal_density_method 'not measured'
_exptl_crystal_description 'irregular slab'
_exptl_crystal_F_000 416
_exptl_crystal_size_max 0.35
_exptl_crystal_size_mid 0.30
_exptl_crystal_size_min 0.15
_refine_diff_density_max 0.347
_refine_diff_density_min -0.252
_refine_diff_density_rms 0.057
_refine_ls_extinction_method none
_refine_ls_goodness_of_fit_ref 1.118
_refine_ls_hydrogen_treatment mixed
_refine_ls_matrix_type full
_refine_ls_number_parameters 120
_refine_ls_number_reflns 1632
_refine_ls_number_restraints 0
_refine_ls_restrained_S_all 1.118
_refine_ls_R_factor_all 0.0697
_refine_ls_R_factor_gt 0.0506
_refine_ls_shift/su_max 0.000
_refine_ls_shift/su_mean 0.000
_refine_ls_structure_factor_coef Fsqd
_refine_ls_weighting_details 'calc w=1/[\s^2^(Fo^2^)+(0.0355P)^2^+0.6045P] where P=(Fo^2^+2Fc^2^)/3'
_refine_ls_weighting_scheme calc
_refine_ls_wR_factor_gt 0.1023
_refine_ls_wR_factor_ref 0.1077
_reflns_number_gt 1337
_reflns_number_total 1632
_reflns_threshold_expression >2\s(I)
_cod_data_source_file jo034708isi20030522_123357.cif
_cod_data_source_block k02198
_cod_depositor_comments
;
The following automatic conversions were performed:

'_chemical_melting_point' value '102-103 \%C' was changed to
'375.6(5)' - it was converted from degrees Celsius(C) to Kelvins(K),
the average value was taken and precision was estimated.

Automatic conversion script
Id: cif_fix_values 1646 2011-03-28 12:23:43Z adriana 
;
_cod_original_sg_symbol_H-M 'P 21/n'
_cod_database_code 4022506

loop_
_symmetry_equiv_pos_as_xyz
'x, y, z'
'-x+1/2, y+1/2, -z+1/2'
'-x, -y, -z'
'x-1/2, -y-1/2, z-1/2'

loop_
_atom_site_label
_atom_site_type_symbol
_atom_site_fract_x
_atom_site_fract_y
_atom_site_fract_z
_atom_site_U_iso_or_equiv
_atom_site_adp_type
_atom_site_occupancy
_atom_site_symmetry_multiplicity
_atom_site_calc_flag
_atom_site_refinement_flags
S1 S 0.04508(11) 0.57988(4) 0.24483(7) 0.0203(2) Uani 1 1 d .
O1 O 0.0169(3) 0.20905(12) 0.48177(19) 0.0322(5) Uani 1 1 d .
O2 O 0.1184(3) 0.26872(11) 0.30313(19) 0.0259(5) Uani 1 1 d .
C1 C 0.3118(4) 0.48761(18) 0.0947(3) 0.0219(7) Uani 1 1 d .
H1A H 0.3936 0.4328 0.1020 0.033 Uiso 1 1 calc R
H1B H 0.4153 0.5351 0.1237 0.033 Uiso 1 1 calc R
H1C H 0.2408 0.4968 0.0000 0.033 Uiso 1 1 calc R
C2 C 0.1373(4) 0.48474(17) 0.1836(2) 0.0174(6) Uani 1 1 d .
C3 C -0.1458(4) 0.52739(17) 0.3254(2) 0.0179(6) Uani 1 1 d .
C4 C -0.2916(4) 0.57638(17) 0.4066(3) 0.0232(7) Uani 1 1 d .
H4A H -0.4469 0.5729 0.3609 0.035 Uiso 1 1 calc R
H4B H -0.2447 0.6370 0.4141 0.035 Uiso 1 1 calc R
H4C H -0.2780 0.5511 0.4978 0.035 Uiso 1 1 calc R
C5 C 0.0232(4) 0.41593(16) 0.2235(2) 0.0157(6) Uani 1 1 d .
C6 C -0.1402(4) 0.44018(17) 0.3053(2) 0.0160(6) Uani 1 1 d .
C7 C -0.2873(4) 0.37978(16) 0.3687(3) 0.0186(6) Uani 1 1 d .
H7A H -0.4438 0.3985 0.3411 0.022 Uiso 1 1 calc R
H7B H -0.2502 0.3858 0.4689 0.022 Uiso 1 1 calc R
C8 C -0.2716(5) 0.28452(17) 0.3329(3) 0.0251(7) Uani 1 1 d .
H8A H -0.3782 0.2510 0.3769 0.030 Uiso 1 1 calc R
H8B H -0.3128 0.2771 0.2332 0.030 Uiso 1 1 calc R
C9 C -0.0389(5) 0.25033(17) 0.3793(3) 0.0231(7) Uani 1 1 d .
C10 C 0.0653(4) 0.32447(17) 0.1840(2) 0.0207(6) Uani 1 1 d .
H10A H -0.0685 0.3020 0.1240 0.025 Uiso 1 1 calc R
H10B H 0.1905 0.3235 0.1324 0.025 Uiso 1 1 calc R

loop_
_atom_site_aniso_label
_atom_site_aniso_U_11
_atom_site_aniso_U_22
_atom_site_aniso_U_33
_atom_site_aniso_U_23
_atom_site_aniso_U_13
_atom_site_aniso_U_12
S1 0.0190(4) 0.0190(4) 0.0220(4) 0.0005(3) 0.0006(3) -0.0013(3)
O1 0.0448(13) 0.0237(11) 0.0260(12) 0.0079(9) -0.0002(10) -0.0005(10)
O2 0.0285(11) 0.0220(11) 0.0277(11) 0.0020(9) 0.0061(9) 0.0073(9)
C1 0.0201(15) 0.0287(15) 0.0170(15) 0.0011(12) 0.0034(12) -0.0020(13)
C2 0.0144(14) 0.0240(15) 0.0126(14) 0.0004(12) -0.0010(11) 0.0025(12)
C3 0.0149(14) 0.0237(16) 0.0135(14) -0.0016(12) -0.0021(11) 0.0024(12)
C4 0.0196(14) 0.0236(15) 0.0257(16) -0.0042(13) 0.0019(12) 0.0016(13)
C5 0.0141(13) 0.0214(14) 0.0109(13) -0.0010(11) -0.0004(11) 0.0021(12)
C6 0.0127(13) 0.0219(15) 0.0120(13) -0.0005(11) -0.0023(11) 0.0003(12)
C7 0.0174(14) 0.0238(15) 0.0141(14) 0.0009(12) 0.0010(11) -0.0028(12)
C8 0.0286(16) 0.0253(16) 0.0213(15) -0.0005(13) 0.0040(13) -0.0062(14)
C9 0.0288(16) 0.0157(14) 0.0249(16) -0.0048(13) 0.0046(13) -0.0046(13)
C10 0.0248(15) 0.0241(15) 0.0143(14) -0.0002(12) 0.0066(12) 0.0014(13)

loop_
_atom_type_symbol
_atom_type_description
_atom_type_scat_dispersion_real
_atom_type_scat_dispersion_imag
_atom_type_scat_source
C C 0.0033 0.0016 'International Tables Vol C Tables 4.2.6.8 and 6.1.1.4'
H H 0.0000 0.0000 'International Tables Vol C Tables 4.2.6.8 and 6.1.1.4'
O O 0.0106 0.0060 'International Tables Vol C Tables 4.2.6.8 and 6.1.1.4'
S S 0.1246 0.1234 'International Tables Vol C Tables 4.2.6.8 and 6.1.1.4'

loop_
_geom_angle_atom_site_label_1
_geom_angle_atom_site_label_2
_geom_angle_atom_site_label_3
_geom_angle
C3 S1 C2 92.74(13)
C9 O2 C10 120.1(2)
C2 C1 H1A 109.5
C2 C1 H1B 109.5
H1A C1 H1B 109.5
C2 C1 H1C 109.5
H1A C1 H1C 109.5
H1B C1 H1C 109.5
C5 C2 C1 130.0(2)
C5 C2 S1 110.55(19)
C1 C2 S1 119.4(2)
C6 C3 C4 127.5(2)
C6 C3 S1 111.2(2)
C4 C3 S1 121.3(2)
C3 C4 H4A 109.5
C3 C4 H4B 109.5
H4A C4 H4B 109.5
C3 C4 H4C 109.5
H4A C4 H4C 109.5
H4B C4 H4C 109.5
C2 C5 C6 113.3(2)
C2 C5 C10 122.7(2)
C6 C5 C10 124.0(2)
C3 C6 C5 112.2(2)
C3 C6 C7 121.4(2)
C5 C6 C7 126.4(2)
C6 C7 C8 115.9(2)
C6 C7 H7A 108.3
C8 C7 H7A 108.3
C6 C7 H7B 108.3
C8 C7 H7B 108.3
H7A C7 H7B 107.4
C9 C8 C7 111.1(2)
C9 C8 H8A 109.4
C7 C8 H8A 109.4
C9 C8 H8B 109.4
C7 C8 H8B 109.4
H8A C8 H8B 108.0
O1 C9 O2 117.6(3)
O1 C9 C8 124.2(3)
O2 C9 C8 118.2(2)
O2 C10 C5 111.6(2)
O2 C10 H10A 109.3
C5 C10 H10A 109.3
O2 C10 H10B 109.3
C5 C10 H10B 109.3
H10A C10 H10B 108.0

loop_
_geom_bond_atom_site_label_1
_geom_bond_atom_site_label_2
_geom_bond_distance
S1 C3 1.724(3)
S1 C2 1.725(3)
O1 C9 1.204(3)
O2 C9 1.350(3)
O2 C10 1.459(3)
C1 C2 1.495(3)
C1 H1A 0.9800
C1 H1B 0.9800
C1 H1C 0.9800
C2 C5 1.367(4)
C3 C6 1.367(4)
C3 C4 1.504(4)
C4 H4A 0.9800
C4 H4B 0.9800
C4 H4C 0.9800
C5 C6 1.439(4)
C5 C10 1.503(3)
C6 C7 1.507(4)
C7 C8 1.524(4)
C7 H7A 0.9900
C7 H7B 0.9900
C8 C9 1.511(4)
C8 H8A 0.9900
C8 H8B 0.9900
C10 H10A 0.9900
C10 H10B 0.9900

loop_
_geom_torsion_atom_site_label_1
_geom_torsion_atom_site_label_2
_geom_torsion_atom_site_label_3
_geom_torsion_atom_site_label_4
_geom_torsion
C3 S1 C2 C5 0.4(2)
C3 S1 C2 C1 177.8(2)
C2 S1 C3 C6 -0.4(2)
C2 S1 C3 C4 179.0(2)
C1 C2 C5 C6 -177.4(2)
S1 C2 C5 C6 -0.3(3)
C1 C2 C5 C10 2.3(4)
S1 C2 C5 C10 179.28(18)
C4 C3 C6 C5 -179.1(2)
S1 C3 C6 C5 0.3(3)
C4 C3 C6 C7 -1.1(4)
S1 C3 C6 C7 178.31(18)
C2 C5 C6 C3 0.0(3)
C10 C5 C6 C3 -179.6(2)
C2 C5 C6 C7 -177.8(2)
C10 C5 C6 C7 2.5(4)
C3 C6 C7 C8 177.4(2)
C5 C6 C7 C8 -4.9(4)
C6 C7 C8 C9 61.1(3)
C10 O2 C9 O1 -174.9(2)
C10 O2 C9 C8 3.6(3)
C7 C8 C9 O1 99.9(3)
C7 C8 C9 O2 -78.5(3)
C9 O2 C10 C5 67.9(3)
C2 C5 C10 O2 124.6(3)
C6 C5 C10 O2 -55.8(3)

loop_
_cod_related_entry_id
_cod_related_entry_database
_cod_related_entry_code
1 ChemSpider 9162384
